data_4301647
loop_
_publ_author_name
'Garrett Glover'
'Nikolay Gerasimchuk'
'Richard Biagioni'
'Konstantin V. Domasevitch'

_publ_section_title
;
Monovalent K, Cs, Tl, and Ag Nitrosodicyanomethanides: Completely Different
3D Networks with Useful Properties of Luminescent Materials and Nonelectric
Sensors for Gases
;
_journal_name_full 'Inorganic Chemistry'
_journal_page_first 2371
_journal_page_last 2382
_journal_paper_doi 10.1021/ic801364w
_journal_volume 48
_journal_year 2009
_chemical_formula_moiety 'C3 N3 O Tl'
_chemical_formula_sum 'C3 N3 O Tl'
_chemical_formula_weight 298.44
_chemical_melting_point 415.15
_chemical_name_common 'thallium(I) nitrosodicyanmethanide'
_chemical_name_systematic
; 
Thallium(I) Nitrosodicyanomethanide 
;
_space_group_IT_number 15
_symmetry_cell_setting monoclinic
_symmetry_space_group_name_Hall '-C 2yc'
_symmetry_space_group_name_H-M 'C 1 2/c 1'
_atom_sites_solution_hydrogens no
_atom_sites_solution_primary direct
_atom_sites_solution_secondary difmap
_audit_creation_method SHELXL-97
_cell_angle_alpha 90.00
_cell_angle_beta 129.692(6)
_cell_angle_gamma 90.00
_cell_formula_units_Z 8
_cell_length_a 15.5346(12)
_cell_length_b 8.2402(5)
_cell_length_c 10.5347(9)
_cell_measurement_reflns_used 49
_cell_measurement_temperature 293(2)
_cell_measurement_theta_max 24.92
_cell_measurement_theta_min 0.97
_cell_volume 1037.68(16)
_computing_structure_refinement 'SHELXL-97 (Sheldrick, 1997)'
_computing_structure_solution 'SHELXS-97 (Sheldrick, 1990)'
_diffrn_ambient_temperature 293(2)
_diffrn_measured_fraction_theta_full 1.950
_diffrn_measured_fraction_theta_max 0.950
_diffrn_measurement_device_type 'Stoe IPDS'
_diffrn_measurement_method 'phi rotation'
_diffrn_radiation_monochromator graphite
_diffrn_radiation_source 'fine-focus sealed tube'
_diffrn_radiation_type MoK\a
_diffrn_radiation_wavelength 0.71073
_diffrn_reflns_av_R_equivalents 0.0607
_diffrn_reflns_av_sigmaI/netI 0.0375
_diffrn_reflns_limit_h_max 20
_diffrn_reflns_limit_h_min -20
_diffrn_reflns_limit_k_max 11
_diffrn_reflns_limit_k_min -10
_diffrn_reflns_limit_l_max 13
_diffrn_reflns_limit_l_min -13
_diffrn_reflns_number 4380
_diffrn_reflns_theta_full 28.70
_diffrn_reflns_theta_max 28.70
_diffrn_reflns_theta_min 4.56
_exptl_absorpt_coefficient_mu 31.012
_exptl_absorpt_correction_T_max 0.6730
_exptl_absorpt_correction_T_min 0.2050
_exptl_absorpt_correction_type numerical
_exptl_absorpt_process_details
;
(See: Walker, N. & Stuart, D. (1983) Acta Cryst. A39, 158-166)
;
_exptl_crystal_colour orange
_exptl_crystal_density_diffrn 3.820
_exptl_crystal_density_meas ?
_exptl_crystal_density_method .
_exptl_crystal_description block
_exptl_crystal_F_000 1024
_exptl_crystal_size_max 0.40
_exptl_crystal_size_mid 0.33
_exptl_crystal_size_min 0.30
_refine_diff_density_max 1.747
_refine_diff_density_min -1.703
_refine_diff_density_rms 0.243
_refine_ls_extinction_method none
_refine_ls_goodness_of_fit_ref 1.139
_refine_ls_hydrogen_treatment noref
_refine_ls_matrix_type full
_refine_ls_number_parameters 73
_refine_ls_number_reflns 1289
_refine_ls_number_restraints 0
_refine_ls_restrained_S_all 1.139
_refine_ls_R_factor_all 0.0394
_refine_ls_R_factor_gt 0.0343
_refine_ls_shift/su_max 0.001
_refine_ls_shift/su_mean 0.000
_refine_ls_structure_factor_coef Fsqd
_refine_ls_weighting_details 'w=1/[\s^2^(Fo^2^)+(0.0350P)^2^+10.6000P] where P=(Fo^2^+2Fc^2^)/3'
_refine_ls_weighting_scheme calc
_refine_ls_wR_factor_gt 0.0813
_refine_ls_wR_factor_ref 0.0843
_reflns_number_gt 1154
_reflns_number_total 1289
_reflns_threshold_expression >2sigma(I)
_cod_data_source_file ic801364w_si_002_3.cif
_cod_data_source_block xtal7
_cod_depositor_comments
;
The following automatic conversions were performed:
'_symmetry_cell_setting' value 'Monoclinic' changed to 'monoclinic'
according to '/home/saulius/struct/CIF-dictionaries/cif_core.dic'
dictionary named 'cif_core.dic' version 2.4.1 from 2010-06-29.

Automatic conversion script
Id: cif_fix_enum 1527 2010-12-29 10:47:43Z saulius 

The following automatic conversions were performed:

'_chemical_melting_point' value '142 C' was changed to '415.15' - it
was converted from degrees Celsius(C) to Kelvins(K).

Automatic conversion script
Id: cif_fix_values 1646 2011-03-28 12:23:43Z adriana 

The following automatic conversions were performed:

'_refine_ls_weighting_scheme' value 'calc
w=1/[\s^2^(Fo^2^)+(0.0350P)^2^+10.6000P] where P=(Fo^2^+2Fc^2^)/3'
was changed to 'calc'. New tag '_refine_ls_weighting_details' was
created. The value of the new tag was set to
'w=1/[\s^2^(Fo^2^)+(0.0350P)^2^+10.6000P] where P=(Fo^2^+2Fc^2^)/3'.

Automatic conversion script
Id: cif_fix_values 3143 2015-03-26 13:38:13Z robertas 

2021-08-29
Z value and formula fixed to values more according to usual
chemical conventions.                 miguel
;
_cod_original_formula_sum 'C12 N12 O4 Tl4'
_cod_original_formula_weight 1193.76
_cod_original_formula_moiety 'C12 N12 O4 Tl4'
_cod_original_formula_units_Z 2
_cod_original_cell_volume 1037.68(15)
_cod_original_sg_symbol_H-M 'C 2/c'
_cod_database_code 4301647

loop_
_symmetry_equiv_pos_as_xyz
'x, y, z'
'-x, y, -z+1/2'
'x+1/2, y+1/2, z'
'-x+1/2, y+1/2, -z+1/2'
'-x, -y, -z'
'x, -y, z-1/2'
'-x+1/2, -y+1/2, -z'
'x+1/2, -y+1/2, z-1/2'

loop_
_atom_site_label
_atom_site_type_symbol
_atom_site_fract_x
_atom_site_fract_y
_atom_site_fract_z
_atom_site_U_iso_or_equiv
_atom_site_adp_type
_atom_site_occupancy
_atom_site_calc_flag
_atom_site_refinement_flags
_atom_site_disorder_assembly
_atom_site_disorder_group
Tl Tl 0.33542(2) 0.06194(4) 0.17700(4) 0.03813(14) Uani 1 d . . .
O1 O 0.0680(6) -0.3352(10) -0.5451(9) 0.0572(18) Uani 1 d . . .
N1 N 0.1183(6) -0.2238(9) -0.4436(10) 0.0422(16) Uani 1 d . . .
N2 N 0.1601(7) 0.0709(11) -0.1843(10) 0.052(2) Uani 1 d . . .
N3 N -0.1210(8) -0.2744(12) -0.4814(12) 0.059(2) Uani 1 d . . .
C1 C 0.0672(6) -0.1658(10) -0.3855(9) 0.0358(16) Uani 1 d . . .
C2 C 0.1189(7) -0.0367(10) -0.2738(11) 0.0379(17) Uani 1 d . . .
C3 C -0.0368(8) -0.2294(10) -0.4376(10) 0.0386(17) Uani 1 d . . .

loop_
_atom_site_aniso_label
_atom_site_aniso_U_11
_atom_site_aniso_U_22
_atom_site_aniso_U_33
_atom_site_aniso_U_23
_atom_site_aniso_U_13
_atom_site_aniso_U_12
Tl 0.04074(19) 0.0363(2) 0.0387(2) 0.00378(12) 0.02603(15) 0.00246(11)
O1 0.053(3) 0.059(5) 0.060(4) -0.016(4) 0.036(3) -0.005(3)
N1 0.049(4) 0.036(4) 0.042(4) -0.002(3) 0.029(3) -0.004(3)
N2 0.054(5) 0.050(6) 0.043(5) -0.002(3) 0.026(4) -0.005(3)
N3 0.071(5) 0.058(6) 0.056(5) -0.010(4) 0.044(4) -0.019(4)
C1 0.045(4) 0.039(4) 0.028(4) 0.008(3) 0.025(3) 0.008(3)
C2 0.042(4) 0.042(4) 0.032(4) 0.014(3) 0.025(3) 0.010(3)
C3 0.059(5) 0.031(4) 0.032(4) 0.002(3) 0.031(4) 0.000(3)

loop_
_atom_type_symbol
_atom_type_description
_atom_type_scat_dispersion_real
_atom_type_scat_dispersion_imag
_atom_type_scat_source
C C 0.0033 0.0016 'International Tables Vol C Tables 4.2.6.8 and 6.1.1.4'
N N 0.0061 0.0033 'International Tables Vol C Tables 4.2.6.8 and 6.1.1.4'
O O 0.0106 0.0060 'International Tables Vol C Tables 4.2.6.8 and 6.1.1.4'
Tl Tl -2.8358 9.6688 'International Tables Vol C Tables 4.2.6.8 and 6.1.1.4'

loop_
_geom_angle_atom_site_label_1
_geom_angle_atom_site_label_2
_geom_angle_atom_site_label_3
_geom_angle
_geom_angle_site_symmetry_1
_geom_angle_site_symmetry_3
_geom_angle_publ_flag
N1 O1 Tl 114.7(5) . 4_544 yes
O1 N1 C1 114.9(7) . . yes
N1 C1 C2 117.4(7) . . yes
N1 C1 C3 122.6(8) . . yes
C2 C1 C3 120.0(7) . . yes
N2 C2 C1 178.9(10) . . yes
N3 C3 C1 177.5(10) . . yes

loop_
_geom_bond_atom_site_label_1
_geom_bond_atom_site_label_2
_geom_bond_distance
_geom_bond_site_symmetry_2
_geom_bond_publ_flag
Tl O1 2.750(7) 4_554 yes
O1 N1 1.236(10) . yes?
O1 Tl 2.750(7) 4_544 yes
N1 C1 1.362(11) . yes
N2 C2 1.146(12) . yes
N3 C3 1.135(13) . yes
C1 C2 1.398(12) . yes
C1 C3 1.434(12) . yes
